data_1554756
loop_
_publ_author_name
'Luo, Ching-Zong'
'Jayakumar, Jayachandran'
'Gandeepan, Parthasarathy'
'Wu, Yun-Ching'
'Cheng, Chien-Hong'

_publ_section_title
;
 Rhodium(III)-catalyzed vinylic C-H activation: a direct route toward
 pyridinium salts.
;
_journal_issue 4
_journal_name_full 'Organic letters'
_journal_page_first 924
_journal_page_last 927
_journal_paper_doi 10.1021/acs.orglett.5b00028
_journal_volume 17
_journal_year 2015
_chemical_formula_moiety 'C26 H23 B F4 N2 O2'
_chemical_formula_sum 'C26 H23 B F4 N2 O2'
_chemical_formula_weight 482.27
_space_group_IT_number 14
_space_group_name_Hall '-P 2ybc'
_space_group_name_H-M_alt 'P 1 21/c 1'
_symmetry_cell_setting monoclinic
_symmetry_space_group_name_H-M 'P 1 21/c 1'
_atom_sites_solution_hydrogens geom
_atom_sites_solution_primary direct
_atom_sites_solution_secondary difmap
_audit_creation_method SHELXL-97
_cell_angle_alpha 90.00
_cell_angle_beta 99.027(3)
_cell_angle_gamma 90.00
_cell_formula_units_Z 4
_cell_length_a 12.2068(19)
_cell_length_b 13.731(2)
_cell_length_c 14.626(2)
_cell_measurement_reflns_used 0
_cell_measurement_temperature 200(2)
_cell_measurement_theta_max 0
_cell_measurement_theta_min 0
_cell_volume 2421.1(6)
_computing_molecular_graphics 'Ortep-3 for Windows (Farrugia, 1997)'
_computing_publication_material 'WinGX publication routines (Farrugia, 1999)'
_computing_structure_refinement 'SHELXL-97 (Sheldrick, 1997)'
_computing_structure_solution 'SHELXS-86 (Sheldrick, 1986)'
_diffrn_ambient_temperature 200(2)
_diffrn_measured_fraction_theta_full 0.990
_diffrn_measured_fraction_theta_max 0.990
_diffrn_radiation_monochromator graphite
_diffrn_radiation_source 'fine-focus sealed tube'
_diffrn_radiation_type MoK\a
_diffrn_radiation_wavelength 0.71073
_diffrn_reflns_av_R_equivalents 0.0406
_diffrn_reflns_av_sigmaI/netI 0.0519
_diffrn_reflns_limit_h_max 14
_diffrn_reflns_limit_h_min -14
_diffrn_reflns_limit_k_max 16
_diffrn_reflns_limit_k_min -9
_diffrn_reflns_limit_l_max 14
_diffrn_reflns_limit_l_min -17
_diffrn_reflns_number 16214
_diffrn_reflns_theta_full 25.03
_diffrn_reflns_theta_max 25.03
_diffrn_reflns_theta_min 2.05
_exptl_absorpt_coefficient_mu 0.104
_exptl_absorpt_correction_T_max 0.9958
_exptl_absorpt_correction_T_min 0.9605
_exptl_absorpt_correction_type multi-scan
_exptl_crystal_colour colorless
_exptl_crystal_density_diffrn 1.323
_exptl_crystal_density_method 'not measured'
_exptl_crystal_description prism
_exptl_crystal_F_000 1000
_exptl_crystal_size_max 0.39
_exptl_crystal_size_mid 0.09
_exptl_crystal_size_min 0.04
_refine_diff_density_max 0.410
_refine_diff_density_min -0.336
_refine_diff_density_rms 0.056
_refine_ls_extinction_method none
_refine_ls_goodness_of_fit_ref 1.057
_refine_ls_hydrogen_treatment constr
_refine_ls_matrix_type full
_refine_ls_number_parameters 316
_refine_ls_number_reflns 4245
_refine_ls_number_restraints 0
_refine_ls_restrained_S_all 1.057
_refine_ls_R_factor_all 0.1044
_refine_ls_R_factor_gt 0.0605
_refine_ls_shift/su_max 0.000
_refine_ls_shift/su_mean 0.000
_refine_ls_structure_factor_coef Fsqd
_refine_ls_weighting_details 'calc w=1/[\s^2^(Fo^2^)+(0.0899P)^2^+1.2735P] where P=(Fo^2^+2Fc^2^)/3'
_refine_ls_weighting_scheme calc
_refine_ls_wR_factor_gt 0.1551
_refine_ls_wR_factor_ref 0.1851
_reflns_number_gt 2761
_reflns_number_total 4245
_reflns_threshold_expression >2sigma(I)
_cod_data_source_file ol5b00028_si_004.cif
_cod_data_source_block ch16688
_cod_original_sg_symbol_H-M 'P 21/c'
_cod_database_code 1554756

loop_
_symmetry_equiv_pos_as_xyz
'x, y, z'
'-x, y+1/2, -z+1/2'
'-x, -y, -z'
'x, -y-1/2, z-1/2'

loop_
_atom_site_label
_atom_site_type_symbol
_atom_site_fract_x
_atom_site_fract_y
_atom_site_fract_z
_atom_site_U_iso_or_equiv
_atom_site_adp_type
_atom_site_occupancy
_atom_site_symmetry_multiplicity
_atom_site_calc_flag
_atom_site_refinement_flags
C1 C 0.3651(2) 0.8414(2) 0.0778(2) 0.0382(7) Uani 1 1 d .
C2 C 0.3400(2) 0.7817(2) 0.1467(2) 0.0418(8) Uani 1 1 d .
H2 H 0.3869 0.7286 0.1681 0.050 Uiso 1 1 calc R
C3 C 0.2454(2) 0.8002(2) 0.1845(2) 0.0361(7) Uani 1 1 d .
H3 H 0.2266 0.7609 0.2332 0.043 Uiso 1 1 calc R
C4 C 0.1790(2) 0.87673(19) 0.15000(18) 0.0287(6) Uani 1 1 d .
C5 C 0.2048(2) 0.9369(2) 0.0815(2) 0.0403(8) Uani 1 1 d .
H5 H 0.1577 0.9898 0.0597 0.048 Uiso 1 1 calc R
C6 C 0.3006(2) 0.9191(2) 0.0449(2) 0.0458(8) Uani 1 1 d .
H6 H 0.3212 0.9600 -0.0020 0.055 Uiso 1 1 calc R
C7 C 0.0628(2) 0.92865(19) 0.26518(18) 0.0300(6) Uani 1 1 d .
C8 C 0.1664(2) 0.9643(2) 0.32258(19) 0.0325(7) Uani 1 1 d .
C9 C 0.2157(3) 1.0491(2) 0.2968(2) 0.0417(8) Uani 1 1 d .
H9 H 0.1842 1.0827 0.2422 0.050 Uiso 1 1 calc R
C10 C 0.3103(3) 1.0845(2) 0.3505(2) 0.0481(8) Uani 1 1 d .
H10 H 0.3452 1.1414 0.3317 0.058 Uiso 1 1 calc R
C11 C 0.3543(3) 1.0377(2) 0.4310(2) 0.0477(8) Uani 1 1 d .
H11 H 0.4179 1.0637 0.4689 0.057 Uiso 1 1 calc R
C12 C 0.3065(3) 0.9531(2) 0.4568(2) 0.0475(8) Uani 1 1 d .
H12 H 0.3378 0.9203 0.5119 0.057 Uiso 1 1 calc R
C13 C 0.2128(2) 0.9160(2) 0.4023(2) 0.0406(8) Uani 1 1 d .
H13 H 0.1803 0.8573 0.4197 0.049 Uiso 1 1 calc R
C14 C -0.0421(2) 0.93463(19) 0.29058(18) 0.0308(7) Uani 1 1 d .
C15 C -0.0550(2) 0.9800(2) 0.38216(19) 0.0354(7) Uani 1 1 d .
H15A H 0.0136 0.9688 0.4269 0.043 Uiso 1 1 calc R
H15B H -0.1170 0.9479 0.4066 0.043 Uiso 1 1 calc R
C16 C -0.0773(3) 1.0880(2) 0.3740(2) 0.0630(10) Uani 1 1 d .
H16A H -0.0844 1.1145 0.4350 0.094 Uiso 1 1 calc R
H16B H -0.1462 1.0994 0.3311 0.094 Uiso 1 1 calc R
H16C H -0.0156 1.1203 0.3506 0.094 Uiso 1 1 calc R
C17 C -0.1349(2) 0.9020(2) 0.22919(19) 0.0314(7) Uani 1 1 d .
C18 C -0.2477(2) 0.9042(2) 0.2560(2) 0.0392(7) Uani 1 1 d .
C19 C -0.2796(3) 0.8292(3) 0.3100(2) 0.0544(9) Uani 1 1 d .
H19 H -0.2292 0.7782 0.3304 0.065 Uiso 1 1 calc R
C20 C -0.3848(4) 0.8289(4) 0.3339(3) 0.0767(13) Uani 1 1 d .
H20 H -0.4063 0.7778 0.3712 0.092 Uiso 1 1 calc R
C21 C -0.4584(3) 0.9023(4) 0.3039(3) 0.0814(15) Uani 1 1 d .
H21 H -0.5308 0.9018 0.3202 0.098 Uiso 1 1 calc R
C22 C -0.4272(3) 0.9762(4) 0.2503(3) 0.0793(14) Uani 1 1 d .
H22 H -0.4782 1.0268 0.2296 0.095 Uiso 1 1 calc R
C23 C -0.3218(3) 0.9777(3) 0.2259(2) 0.0563(10) Uani 1 1 d .
H23 H -0.3008 1.0291 0.1888 0.068 Uiso 1 1 calc R
C24 C -0.1218(2) 0.8642(2) 0.14235(18) 0.0303(6) Uani 1 1 d .
C25 C -0.2163(2) 0.8266(2) 0.0729(2) 0.0419(8) Uani 1 1 d .
H25A H -0.2860 0.8348 0.0973 0.063 Uiso 1 1 calc R
H25B H -0.2045 0.7574 0.0613 0.063 Uiso 1 1 calc R
H25C H -0.2198 0.8631 0.0150 0.063 Uiso 1 1 calc R
C26 C -0.0169(2) 0.8591(2) 0.12132(18) 0.0302(6) Uani 1 1 d .
H26 H -0.0064 0.8334 0.0630 0.036 Uiso 1 1 calc R
B1 B 0.0424(3) 0.8267(3) 0.8730(2) 0.0443(9) Uani 1 1 d .
N1 N 0.4644(2) 0.8199(2) 0.0349(2) 0.0548(8) Uani 1 1 d .
N2 N 0.07239(17) 0.88944(16) 0.18061(15) 0.0284(5) Uani 1 1 d .
O1 O 0.4898(2) 0.8768(2) -0.0218(2) 0.0914(10) Uani 1 1 d .
O2 O 0.5153(2) 0.7463(2) 0.0584(2) 0.0766(9) Uani 1 1 d .
F1 F 0.14929(19) 0.8389(2) 0.85538(16) 0.0879(8) Uani 1 1 d .
F2 F 0.0428(2) 0.75928(14) 0.94221(14) 0.0817(8) Uani 1 1 d .
F3 F 0.00208(19) 0.91341(14) 0.89984(14) 0.0680(6) Uani 1 1 d .
F4 F -0.0211(2) 0.79456(16) 0.79285(14) 0.0820(7) Uani 1 1 d .

loop_
_atom_site_aniso_label
_atom_site_aniso_U_11
_atom_site_aniso_U_22
_atom_site_aniso_U_33
_atom_site_aniso_U_23
_atom_site_aniso_U_13
_atom_site_aniso_U_12
C1 0.0244(15) 0.0458(19) 0.0460(18) -0.0054(15) 0.0106(13) 0.0036(13)
C2 0.0340(17) 0.0373(17) 0.0535(19) 0.0018(16) 0.0052(14) 0.0074(14)
C3 0.0334(17) 0.0353(17) 0.0398(17) 0.0042(14) 0.0064(13) -0.0002(13)
C4 0.0264(15) 0.0321(16) 0.0287(14) -0.0061(13) 0.0072(11) -0.0001(12)
C5 0.0359(17) 0.0416(18) 0.0456(18) 0.0100(15) 0.0139(14) 0.0109(14)
C6 0.0389(18) 0.053(2) 0.0495(19) 0.0123(16) 0.0203(15) 0.0078(15)
C7 0.0360(16) 0.0285(15) 0.0261(14) -0.0020(12) 0.0069(12) 0.0012(12)
C8 0.0299(15) 0.0345(16) 0.0341(15) -0.0063(13) 0.0083(12) -0.0002(12)
C9 0.0447(18) 0.0356(17) 0.0444(18) -0.0017(15) 0.0057(14) -0.0025(14)
C10 0.0428(19) 0.0383(18) 0.064(2) -0.0045(17) 0.0101(16) -0.0093(14)
C11 0.0355(18) 0.053(2) 0.053(2) -0.0130(18) -0.0001(15) -0.0063(15)
C12 0.0393(18) 0.060(2) 0.0399(18) 0.0018(17) -0.0029(14) -0.0001(16)
C13 0.0401(18) 0.0457(18) 0.0369(17) 0.0025(15) 0.0083(14) -0.0061(14)
C14 0.0349(16) 0.0309(15) 0.0273(14) 0.0016(12) 0.0073(12) 0.0022(12)
C15 0.0381(17) 0.0430(18) 0.0266(15) -0.0047(13) 0.0094(12) 0.0015(13)
C16 0.105(3) 0.050(2) 0.0371(18) -0.0057(17) 0.0206(19) 0.014(2)
C17 0.0320(16) 0.0307(15) 0.0338(15) 0.0032(13) 0.0121(12) 0.0020(12)
C18 0.0334(17) 0.0539(19) 0.0318(16) -0.0097(15) 0.0093(13) -0.0028(14)
C19 0.049(2) 0.066(2) 0.053(2) -0.0026(18) 0.0248(16) -0.0115(17)
C20 0.067(3) 0.101(4) 0.071(3) -0.022(3) 0.040(2) -0.030(3)
C21 0.040(2) 0.131(4) 0.080(3) -0.048(3) 0.030(2) -0.020(3)
C22 0.041(2) 0.117(4) 0.080(3) -0.032(3) 0.007(2) 0.019(2)
C23 0.040(2) 0.075(3) 0.055(2) -0.0078(19) 0.0073(16) 0.0125(17)
C24 0.0329(16) 0.0297(15) 0.0288(15) 0.0007(13) 0.0069(12) -0.0002(12)
C25 0.0358(17) 0.053(2) 0.0368(17) -0.0052(15) 0.0072(13) -0.0062(14)
C26 0.0332(16) 0.0328(15) 0.0253(14) -0.0039(12) 0.0065(12) -0.0003(12)
B1 0.063(3) 0.037(2) 0.036(2) -0.0001(17) 0.0164(18) 0.0059(18)
N1 0.0355(16) 0.062(2) 0.071(2) -0.0015(17) 0.0180(14) 0.0073(15)
N2 0.0277(12) 0.0310(13) 0.0275(12) -0.0005(10) 0.0076(10) 0.0008(10)
O1 0.0700(19) 0.105(2) 0.115(2) 0.038(2) 0.0633(18) 0.0267(17)
O2 0.0482(15) 0.0743(19) 0.113(2) 0.0107(17) 0.0315(14) 0.0296(14)
F1 0.0731(16) 0.123(2) 0.0720(15) 0.0035(15) 0.0240(12) 0.0094(14)
F2 0.158(2) 0.0472(12) 0.0509(12) 0.0167(10) 0.0496(13) 0.0389(13)
F3 0.1035(17) 0.0417(11) 0.0593(13) 0.0004(10) 0.0146(11) 0.0241(11)
F4 0.126(2) 0.0652(14) 0.0514(13) -0.0069(11) 0.0037(13) -0.0276(13)

loop_
_atom_type_symbol
_atom_type_description
_atom_type_scat_dispersion_real
_atom_type_scat_dispersion_imag
_atom_type_scat_source
C C 0.0033 0.0016 'International Tables Vol C Tables 4.2.6.8 and 6.1.1.4'
H H 0.0000 0.0000 'International Tables Vol C Tables 4.2.6.8 and 6.1.1.4'
B B 0.0013 0.0007 'International Tables Vol C Tables 4.2.6.8 and 6.1.1.4'
N N 0.0061 0.0033 'International Tables Vol C Tables 4.2.6.8 and 6.1.1.4'
O O 0.0106 0.0060 'International Tables Vol C Tables 4.2.6.8 and 6.1.1.4'
F F 0.0171 0.0103 'International Tables Vol C Tables 4.2.6.8 and 6.1.1.4'

loop_
_geom_angle_atom_site_label_1
_geom_angle_atom_site_label_2
_geom_angle_atom_site_label_3
_geom_angle
C6 C1 C2 122.8(3)
C6 C1 N1 118.1(3)
C2 C1 N1 119.0(3)
C1 C2 C3 118.8(3)
C1 C2 H2 120.6
C3 C2 H2 120.6
C4 C3 C2 118.4(3)
C4 C3 H3 120.8
C2 C3 H3 120.8
C5 C4 C3 122.6(3)
C5 C4 N2 118.2(2)
C3 C4 N2 119.0(2)
C4 C5 C6 118.8(3)
C4 C5 H5 120.6
C6 C5 H5 120.6
C1 C6 C5 118.5(3)
C1 C6 H6 120.8
C5 C6 H6 120.8
N2 C7 C14 118.5(2)
N2 C7 C8 116.9(2)
C14 C7 C8 124.6(2)
C13 C8 C9 119.6(3)
C13 C8 C7 121.2(3)
C9 C8 C7 119.3(3)
C10 C9 C8 120.0(3)
C10 C9 H9 120.0
C8 C9 H9 120.0
C11 C10 C9 120.2(3)
C11 C10 H10 119.9
C9 C10 H10 119.9
C10 C11 C12 120.2(3)
C10 C11 H11 119.9
C12 C11 H11 119.9
C11 C12 C13 120.0(3)
C11 C12 H12 120.0
C13 C12 H12 120.0
C8 C13 C12 120.0(3)
C8 C13 H13 120.0
C12 C13 H13 120.0
C7 C14 C17 119.6(2)
C7 C14 C15 119.4(2)
C17 C14 C15 120.9(2)
C14 C15 C16 112.3(2)
C14 C15 H15A 109.2
C16 C15 H15A 109.2
C14 C15 H15B 109.2
C16 C15 H15B 109.2
H15A C15 H15B 107.9
C15 C16 H16A 109.5
C15 C16 H16B 109.5
H16A C16 H16B 109.5
C15 C16 H16C 109.5
H16A C16 H16C 109.5
H16B C16 H16C 109.5
C24 C17 C14 120.1(2)
C24 C17 C18 119.1(2)
C14 C17 C18 120.8(2)
C23 C18 C19 119.6(3)
C23 C18 C17 121.2(3)
C19 C18 C17 119.2(3)
C20 C19 C18 120.0(4)
C20 C19 H19 120.0
C18 C19 H19 120.0
C21 C20 C19 120.2(4)
C21 C20 H20 119.9
C19 C20 H20 119.9
C22 C21 C20 119.9(4)
C22 C21 H21 120.1
C20 C21 H21 120.1
C21 C22 C23 120.6(4)
C21 C22 H22 119.7
C23 C22 H22 119.7
C18 C23 C22 119.7(4)
C18 C23 H23 120.2
C22 C23 H23 120.2
C26 C24 C17 117.8(2)
C26 C24 C25 118.5(2)
C17 C24 C25 123.6(3)
C24 C25 H25A 109.5
C24 C25 H25B 109.5
H25A C25 H25B 109.5
C24 C25 H25C 109.5
H25A C25 H25C 109.5
H25B C25 H25C 109.5
N2 C26 C24 122.1(2)
N2 C26 H26 118.9
C24 C26 H26 118.9
F3 B1 F2 109.6(3)
F3 B1 F4 110.2(3)
F2 B1 F4 110.4(3)
F3 B1 F1 110.0(3)
F2 B1 F1 109.0(3)
F4 B1 F1 107.6(3)
O2 N1 O1 123.9(3)
O2 N1 C1 117.7(3)
O1 N1 C1 118.4(3)
C26 N2 C7 121.8(2)
C26 N2 C4 116.0(2)
C7 N2 C4 122.2(2)

loop_
_geom_bond_atom_site_label_1
_geom_bond_atom_site_label_2
_geom_bond_distance
C1 C6 1.368(4)
C1 C2 1.370(4)
C1 N1 1.479(4)
C2 C3 1.380(4)
C2 H2 0.9500
C3 C4 1.374(4)
C3 H3 0.9500
C4 C5 1.373(4)
C4 N2 1.452(3)
C5 C6 1.382(4)
C5 H5 0.9500
C6 H6 0.9500
C7 N2 1.371(3)
C7 C14 1.390(4)
C7 C8 1.487(4)
C8 C13 1.383(4)
C8 C9 1.389(4)
C9 C10 1.379(4)
C9 H9 0.9500
C10 C11 1.375(5)
C10 H10 0.9500
C11 C12 1.379(4)
C11 H11 0.9500
C12 C13 1.384(4)
C12 H12 0.9500
C13 H13 0.9500
C14 C17 1.404(4)
C14 C15 1.508(4)
C15 C16 1.509(4)
C15 H15A 0.9900
C15 H15B 0.9900
C16 H16A 0.9800
C16 H16B 0.9800
C16 H16C 0.9800
C17 C24 1.404(4)
C17 C18 1.490(4)
C18 C23 1.380(5)
C18 C19 1.390(4)
C19 C20 1.383(5)
C19 H19 0.9500
C20 C21 1.376(6)
C20 H20 0.9500
C21 C22 1.372(7)
C21 H21 0.9500
C22 C23 1.387(5)
C22 H22 0.9500
C23 H23 0.9500
C24 C26 1.365(4)
C24 C25 1.503(4)
C25 H25A 0.9800
C25 H25B 0.9800
C25 H25C 0.9800
C26 N2 1.347(3)
C26 H26 0.9500
B1 F3 1.369(4)
B1 F2 1.372(4)
B1 F4 1.373(4)
B1 F1 1.379(4)
N1 O2 1.208(4)
N1 O1 1.215(4)
